data_7706060
loop_
_publ_author_name
'Li, Shanhe'
'Khan, Muhammad Hamid'
'Wang, Xiaojun'
'Cai, Meiling'
'Zhang, Juzheng'
'Jiang, Ming'
'Zhang, Zhenlei'
'Wen, Xiao-An'
'Liang, Hong'
'Yang, Feng'

_publ_section_title
;
 Synthesis of a series of novel In(III) 2,6-diacetylpyridine
 bis(thiosemicarbazide) complexes: structure, anticancer function and
 mechanism.
;
_journal_issue 47
_journal_name_full 'Dalton transactions (Cambridge, England : 2003)'
_journal_page_first 17207
_journal_page_last 17220
_journal_paper_doi 10.1039/d0dt02266g
_journal_volume 49
_journal_year 2020
_chemical_formula_moiety 'C15 H22 Cl2 In N7 S2, C H4 O'
_chemical_formula_sum 'C16 H26 Cl2 In N7 O S2'
_chemical_formula_weight 582.28
_space_group_crystal_system monoclinic
_space_group_IT_number 15
_space_group_name_Hall '-C 2yc'
_space_group_name_H-M_alt 'C 1 2/c 1'
_atom_sites_solution_hydrogens mixed
_atom_sites_solution_primary direct
_audit_creation_date 2020-10-28
_audit_creation_method
;
Olex2 1.2
(compiled 2018.05.29 svn.r3508 for OlexSys, GUI svn.r5506)
;
_audit_update_record
;
2020-10-28 deposited with the CCDC.	2020-10-30 downloaded from the CCDC.
;
_cell_angle_alpha 90
_cell_angle_beta 98.698(5)
_cell_angle_gamma 90
_cell_formula_units_Z 4
_cell_length_a 9.7761(3)
_cell_length_b 14.2179(6)
_cell_length_c 16.7170(11)
_cell_measurement_reflns_used 1966
_cell_measurement_temperature 293
_cell_measurement_theta_max 25.7690
_cell_measurement_theta_min 3.7560
_cell_volume 2296.9(2)
_computing_cell_refinement 'CrysAlisPro 1.171.40.53 (Rigaku OD, 2019)'
_computing_data_collection 'CrysAlisPro 1.171.40.53 (Rigaku OD, 2019)'
_computing_data_reduction 'CrysAlisPro 1.171.40.53 (Rigaku OD, 2019)'
_computing_molecular_graphics 'Olex2 (Dolomanov et al., 2009)'
_computing_publication_material 'Olex2 (Dolomanov et al., 2009)'
_computing_structure_refinement 'ShelXL (Sheldrick, 2015)'
_computing_structure_solution 'ShelXS (Sheldrick, 2008)'
_diffrn_ambient_temperature 293.15
_diffrn_detector 'CCD plate'
_diffrn_detector_area_resol_mean 15.9784
_diffrn_detector_type Eos
_diffrn_measured_fraction_theta_full 0.997
_diffrn_measured_fraction_theta_max 0.886
_diffrn_measurement_details
;
List of Runs (angles in degrees, time in seconds):

  # Type    Start    End  Width  t~exp~   \w     \q     \k     \f   Frames
#--------------------------------------------------------------------------
  1  \w    -12.00  88.00   1.00    9.00    --   17.77  77.00 -30.00  100
  2  \w    -50.00  50.00   1.00    9.00    --  -19.72  77.00  90.00  100
  3  \w    -50.00  50.00   1.00    9.00    --  -19.72  77.00 -30.00  100
  4  \w    -49.00 -14.00   1.00    9.00    --  -19.72  77.00-150.00   35
;
_diffrn_measurement_device 'four-circle diffractometer'
_diffrn_measurement_device_type 'SuperNova, Single source at offset/far, Eos'
_diffrn_measurement_method '\w scans'
_diffrn_orient_matrix_type 'CrysAlisPro convention (1999,Acta A55,543-557)'
_diffrn_orient_matrix_UB_11 0.0658401000
_diffrn_orient_matrix_UB_12 -0.0206542000
_diffrn_orient_matrix_UB_13 0.0124665000
_diffrn_orient_matrix_UB_21 -0.0313096000
_diffrn_orient_matrix_UB_22 -0.0450306000
_diffrn_orient_matrix_UB_23 -0.0004764000
_diffrn_orient_matrix_UB_31 0.0087924000
_diffrn_orient_matrix_UB_32 -0.0057183000
_diffrn_orient_matrix_UB_33 -0.0410605000
_diffrn_radiation_monochromator mirror
_diffrn_radiation_probe x-ray
_diffrn_radiation_type MoK\a
_diffrn_radiation_wavelength 0.71073
_diffrn_reflns_av_R_equivalents 0.0392
_diffrn_reflns_av_unetI/netI 0.0647
_diffrn_reflns_Laue_measured_fraction_full 0.997
_diffrn_reflns_Laue_measured_fraction_max 0.886
_diffrn_reflns_limit_h_max 12
_diffrn_reflns_limit_h_min -12
_diffrn_reflns_limit_k_max 13
_diffrn_reflns_limit_k_min -19
_diffrn_reflns_limit_l_max 22
_diffrn_reflns_limit_l_min -22
_diffrn_reflns_number 7683
_diffrn_reflns_point_group_measured_fraction_full 0.997
_diffrn_reflns_point_group_measured_fraction_max 0.886
_diffrn_reflns_theta_full 25.242
_diffrn_reflns_theta_max 28.883
_diffrn_reflns_theta_min 3.762
_diffrn_source 'micro-focus sealed X-ray tube'
_diffrn_source_type 'SuperNova (Mo) X-ray Source'
_exptl_absorpt_coefficient_mu 1.466
_exptl_absorpt_correction_T_max 1.00000
_exptl_absorpt_correction_T_min 0.85779
_exptl_absorpt_correction_type multi-scan
_exptl_absorpt_process_details
;
CrysAlisPro 1.171.40.53 (Rigaku Oxford Diffraction, 2019)
Empirical absorption correction using spherical harmonics,
 implemented in SCALE3 ABSPACK scaling algorithm.
;
_exptl_crystal_colour orange
_exptl_crystal_colour_primary orange
_exptl_crystal_density_diffrn 1.684
_exptl_crystal_description block
_exptl_crystal_F_000 1176
_exptl_crystal_size_max 0.27
_exptl_crystal_size_mid 0.17
_exptl_crystal_size_min 0.12
_refine_diff_density_max 0.890
_refine_diff_density_min -0.783
_refine_diff_density_rms 0.110
_refine_ls_extinction_method none
_refine_ls_goodness_of_fit_ref 1.171
_refine_ls_hydrogen_treatment constr
_refine_ls_matrix_type full
_refine_ls_number_parameters 145
_refine_ls_number_reflns 2683
_refine_ls_number_restraints 112
_refine_ls_restrained_S_all 1.332
_refine_ls_R_factor_all 0.0661
_refine_ls_R_factor_gt 0.0485
_refine_ls_shift/su_max 0.001
_refine_ls_shift/su_mean 0.000
_refine_ls_structure_factor_coef Fsqd
_refine_ls_weighting_details 'w=1/[\s^2^(Fo^2^)+(0.0267P)^2^+5.3085P] where P=(Fo^2^+2Fc^2^)/3'
_refine_ls_weighting_scheme calc
_refine_ls_wR_factor_gt 0.0966
_refine_ls_wR_factor_ref 0.1067
_reflns_Friedel_coverage 0.000
_reflns_number_gt 2183
_reflns_number_total 2683
_reflns_threshold_expression 'I > 2\s(I)'
_cod_data_source_file d0dt02266g2.cif
_cod_data_source_block 20191230-yf-cml-1
_cod_database_code 7706060
_shelx_shelxl_version_number 2018/3
_shelx_space_group_comment
;
The symmetry employed for this shelxl refinement is uniquely defined
by the following loop, which should always be used as a source of
symmetry information in preference to the above space-group names.
They are only intended as comments.
;
_reflns_odcompleteness_completeness 99.69
_reflns_odcompleteness_iscentric 1
_reflns_odcompleteness_theta 26.32
_olex2_refinement_description
;
1. Fixed Uiso
 At 1.2 times of:
  All C(H) groups, All N(H) groups
 At 1.5 times of:
  All C(H,H,H) groups, All O(H) groups
2. Restrained distances
 H5A-H1A
 2.2 with sigma of 0.02
3. Uiso/Uaniso restraints and constraints
O1: within 3.8A with sigma of 0.01 and sigma for terminal atoms of 0.02
4. Rigid body (RIGU) restrains
 All non-hydrogen atoms
 with sigma for 1-2 distances of 0.004 and sigma for 1-3 distances of 0.004
5. Others
 Fixed Sof: H3(0.5) O1(0.5) H1A(0.5) C9(0.5) H9A(0.5) H9B(0.5) H9C(0.5)
6.a Riding coordinates:
 C5(H5A,H5B,H5C), O1(H1A)
6.b Aromatic/amide H refined with riding coordinates:
 N3(H3), C1(H1), C2(H2)
6.c Idealised Me refined as rotating group:
 C7(H7A,H7B,H7C), C8(H8A,H8B,H8C), C9(H9A,H9B,H9C)
;
_olex2_submission_special_instructions 'No special instructions were received'
_oxdiff_exptl_absorpt_empirical_details
;
Empirical correction (ABSPACK) includes:
- Absorption correction using spherical harmonics
- Frame scaling
;
_oxdiff_exptl_absorpt_empirical_full_max 1.180
_oxdiff_exptl_absorpt_empirical_full_min 0.910

loop_
_space_group_symop_operation_xyz
'x, y, z'
'-x, y, -z+1/2'
'x+1/2, y+1/2, z'
'-x+1/2, y+1/2, -z+1/2'
'-x, -y, -z'
'x, -y, z-1/2'
'-x+1/2, -y+1/2, -z'
'x+1/2, -y+1/2, z-1/2'

loop_
_atom_site_label
_atom_site_type_symbol
_atom_site_fract_x
_atom_site_fract_y
_atom_site_fract_z
_atom_site_U_iso_or_equiv
_atom_site_adp_type
_atom_site_occupancy
_atom_site_site_symmetry_order
_atom_site_calc_flag
_atom_site_refinement_flags_posn
_atom_site_refinement_flags_adp
_atom_site_refinement_flags_occupancy
_atom_site_disorder_assembly
_atom_site_disorder_group
In1 In 0.500000 0.63949(3) 0.750000 0.02974(16) Uani 1 2 d S TU P . .
Cl1 Cl 0.65624(14) 0.62429(9) 0.64275(9) 0.0495(4) Uani 1 1 d . U . . .
S02 S 0.37108(13) 0.78073(9) 0.67374(9) 0.0440(4) Uani 1 1 d . U . . .
N1 N 0.500000 0.4778(4) 0.750000 0.0348(13) Uani 1 2 d S TU P . .
N2 N 0.3089(4) 0.5770(3) 0.6600(2) 0.0331(9) Uani 1 1 d . U . . .
N3 N 0.2112(4) 0.6330(3) 0.6163(2) 0.0404(10) Uani 1 1 d . U . . .
H3 H 0.139151 0.609150 0.587560 0.049 Uiso 0.5 1 calc R . . . .
N4 N 0.1328(4) 0.7774(3) 0.5746(3) 0.0455(11) Uani 1 1 d . U . . .
C1 C 0.500000 0.2853(6) 0.750000 0.062(2) Uani 1 2 d S TU P . .
H1 H 0.499999 0.219878 0.750002 0.074 Uiso 1 2 calc RS T P . .
C2 C 0.3952(6) 0.3328(4) 0.7030(4) 0.0525(15) Uani 1 1 d . U . . .
H2 H 0.322956 0.300498 0.672166 0.063 Uiso 1 1 calc R . . . .
C3 C 0.3997(5) 0.4307(3) 0.7028(3) 0.0397(11) Uani 1 1 d . U . . .
C4 C 0.2959(5) 0.4880(4) 0.6507(3) 0.0410(12) Uani 1 1 d . U . . .
C5 C 0.1808(6) 0.4434(4) 0.5931(4) 0.0691(19) Uani 1 1 d . U . . .
H5A H 0.091273 0.460483 0.605511 0.104 Uiso 1 1 d DR . . . .
H5B H 0.188503 0.463183 0.539061 0.104 Uiso 1 1 d R . . . .
H5C H 0.192053 0.376483 0.597261 0.104 Uiso 1 1 d R . . . .
C6 C 0.2313(5) 0.7266(4) 0.6197(3) 0.0385(11) Uani 1 1 d . U . . .
C7 C 0.1428(6) 0.8786(4) 0.5691(4) 0.0596(16) Uani 1 1 d . U . . .
H7A H 0.133195 0.906128 0.620415 0.089 Uiso 1 1 calc GR . . . .
H7B H 0.070692 0.901496 0.528440 0.089 Uiso 1 1 calc GR . . . .
H7C H 0.231246 0.895224 0.554955 0.089 Uiso 1 1 calc GR . . . .
C8 C 0.0117(6) 0.7314(5) 0.5282(4) 0.0656(18) Uani 1 1 d . U . . .
H8A H 0.041128 0.690939 0.488117 0.098 Uiso 1 1 calc GR . . . .
H8B H -0.050165 0.778301 0.502138 0.098 Uiso 1 1 calc GR . . . .
H8C H -0.034987 0.694842 0.564133 0.098 Uiso 1 1 calc GR . . . .
O1 O -0.0368(8) 0.5594(6) 0.6543(6) 0.071(3) Uani 0.5 1 d . U . . .
H1A H -0.115670 0.580643 0.646169 0.107 Uiso 0.5 1 d DR . . A .
C9 C -0.015(4) 0.5238(8) 0.7356(16) 0.068(6) Uani 0.5 1 d . U . A -1
H9A H -0.055480 0.462471 0.736681 0.102 Uiso 0.5 1 calc GR . . A -1
H9B H -0.056579 0.565466 0.770056 0.102 Uiso 0.5 1 calc GR . . A -1
H9C H 0.082886 0.519648 0.754536 0.102 Uiso 0.5 1 calc GR . . A -1

loop_
_atom_site_aniso_label
_atom_site_aniso_U_11
_atom_site_aniso_U_22
_atom_site_aniso_U_33
_atom_site_aniso_U_23
_atom_site_aniso_U_13
_atom_site_aniso_U_12
In1 0.0251(2) 0.0275(3) 0.0362(3) 0.000 0.00347(19) 0.000
Cl1 0.0469(7) 0.0481(8) 0.0589(9) 0.0066(7) 0.0257(7) 0.0062(6)
S02 0.0329(6) 0.0347(8) 0.0623(10) 0.0045(7) 0.0004(6) 0.0014(5)
N1 0.038(3) 0.027(3) 0.042(3) 0.000 0.016(2) 0.000
N2 0.0302(19) 0.036(2) 0.034(2) -0.0031(19) 0.0092(17) -0.0023(16)
N3 0.034(2) 0.050(3) 0.035(2) -0.004(2) -0.0023(18) -0.0025(18)
N4 0.039(2) 0.059(3) 0.037(2) 0.006(2) 0.0013(19) 0.008(2)
C1 0.090(6) 0.025(4) 0.082(7) 0.000 0.051(5) 0.000
C2 0.067(4) 0.030(3) 0.068(4) -0.014(3) 0.032(3) -0.014(2)
C3 0.041(3) 0.031(3) 0.052(3) -0.005(2) 0.022(2) -0.005(2)
C4 0.035(2) 0.041(3) 0.049(3) -0.014(2) 0.013(2) -0.009(2)
C5 0.055(4) 0.058(4) 0.090(5) -0.031(4) -0.002(3) -0.016(3)
C6 0.032(2) 0.051(3) 0.033(3) 0.000(2) 0.007(2) 0.002(2)
C7 0.052(3) 0.065(4) 0.064(4) 0.020(3) 0.015(3) 0.019(3)
C8 0.042(3) 0.095(5) 0.054(4) -0.006(4) -0.008(3) 0.007(3)
O1 0.041(4) 0.082(7) 0.093(7) 0.015(5) 0.020(5) -0.007(4)
C9 0.059(16) 0.069(7) 0.082(13) -0.003(9) 0.031(13) -0.011(10)

loop_
_atom_type_symbol
_atom_type_description
_atom_type_scat_dispersion_real
_atom_type_scat_dispersion_imag
_atom_type_scat_source
C C 0.0033 0.0016 'International Tables Vol C Tables 4.2.6.8 and 6.1.1.4'
H H 0.0000 0.0000 'International Tables Vol C Tables 4.2.6.8 and 6.1.1.4'
Cl Cl 0.1484 0.1585 'International Tables Vol C Tables 4.2.6.8 and 6.1.1.4'
In In -0.7276 1.3100 'International Tables Vol C Tables 4.2.6.8 and 6.1.1.4'
N N 0.0061 0.0033 'International Tables Vol C Tables 4.2.6.8 and 6.1.1.4'
O O 0.0106 0.0060 'International Tables Vol C Tables 4.2.6.8 and 6.1.1.4'
S S 0.1246 0.1234 'International Tables Vol C Tables 4.2.6.8 and 6.1.1.4'

loop_
_geom_angle_atom_site_label_1
_geom_angle_atom_site_label_2
_geom_angle_atom_site_label_3
_geom_angle
_geom_angle_site_symmetry_1
_geom_angle_site_symmetry_3
_geom_angle_publ_flag
Cl1 In1 Cl1 170.22(6) . 2_656 ?
Cl1 In1 S02 96.51(5) . 2_656 ?
Cl1 In1 S02 91.05(4) 2_656 2_656 ?
Cl1 In1 S02 96.51(5) 2_656 . ?
Cl1 In1 S02 91.05(4) . . ?
S02 In1 S02 78.87(6) . 2_656 ?
N1 In1 Cl1 85.11(3) . 2_656 ?
N1 In1 Cl1 85.11(3) . . ?
N1 In1 S02 140.56(3) . 2_656 ?
N1 In1 S02 140.57(3) . . ?
N1 In1 N2 68.14(10) . 2_656 ?
N1 In1 N2 68.14(10) . . ?
N2 In1 Cl1 91.16(9) 2_656 2_656 ?
N2 In1 Cl1 85.20(9) . 2_656 ?
N2 In1 Cl1 91.16(9) . . ?
N2 In1 Cl1 85.19(9) 2_656 . ?
N2 In1 S02 72.73(10) . . ?
N2 In1 S02 150.69(10) . 2_656 ?
N2 In1 S02 150.69(10) 2_656 . ?
N2 In1 S02 72.73(10) 2_656 2_656 ?
N2 In1 N2 136.3(2) 2_656 . ?
C6 S02 In1 101.65(19) . . ?
C3 N1 In1 120.0(3) . . ?
C3 N1 In1 120.0(3) 2_656 . ?
C3 N1 C3 120.0(6) 2_656 . ?
N3 N2 In1 122.5(3) . . ?
C4 N2 In1 120.0(3) . . ?
C4 N2 N3 117.5(4) . . ?
N2 N3 H3 121.1 . . ?
C6 N3 N2 117.9(4) . . ?
C6 N3 H3 121.1 . . ?
C6 N4 C7 121.4(5) . . ?
C6 N4 C8 120.7(5) . . ?
C7 N4 C8 117.8(5) . . ?
C2 C1 H1 119.5 2_656 . ?
C2 C1 H1 119.5 . . ?
C2 C1 C2 121.0(7) 2_656 . ?
C1 C2 H2 120.9 . . ?
C1 C2 C3 118.2(6) . . ?
C3 C2 H2 120.9 . . ?
N1 C3 C2 121.3(5) . . ?
N1 C3 C4 116.5(4) . . ?
C2 C3 C4 122.2(5) . . ?
N2 C4 C3 115.3(5) . . ?
N2 C4 C5 123.1(5) . . ?
C3 C4 C5 121.7(5) . . ?
C4 C5 H5A 111.9 . . ?
C4 C5 H5B 108.7 . . ?
C4 C5 H5C 107.7 . . ?
H5A C5 H5B 109.5 . . ?
H5A C5 H5C 109.5 . . ?
H5B C5 H5C 109.5 . . ?
N3 C6 S02 124.7(4) . . ?
N4 C6 S02 120.4(4) . . ?
N4 C6 N3 114.9(5) . . ?
N4 C7 H7A 109.5 . . ?
N4 C7 H7B 109.5 . . ?
N4 C7 H7C 109.5 . . ?
H7A C7 H7B 109.5 . . ?
H7A C7 H7C 109.5 . . ?
H7B C7 H7C 109.5 . . ?
N4 C8 H8A 109.5 . . ?
N4 C8 H8B 109.5 . . ?
N4 C8 H8C 109.5 . . ?
H8A C8 H8B 109.5 . . ?
H8A C8 H8C 109.5 . . ?
H8B C8 H8C 109.5 . . ?
C9 O1 H1A 106.8 . . ?
O1 C9 H9A 109.5 . . ?
O1 C9 H9B 109.5 . . ?
O1 C9 H9C 109.5 . . ?
H9A C9 H9B 109.5 . . ?
H9A C9 H9C 109.5 . . ?
H9B C9 H9C 109.5 . . ?

loop_
_geom_bond_atom_site_label_1
_geom_bond_atom_site_label_2
_geom_bond_distance
_geom_bond_site_symmetry_2
_geom_bond_publ_flag
In1 Cl1 2.5343(12) . ?
In1 Cl1 2.5344(12) 2_656 ?
In1 S02 2.6001(14) 2_656 ?
In1 S02 2.6001(14) . ?
In1 N1 2.298(5) . ?
In1 N2 2.386(4) 2_656 ?
In1 N2 2.386(4) . ?
S02 C6 1.703(5) . ?
N1 C3 1.341(6) 2_656 ?
N1 C3 1.341(6) . ?
N2 N3 1.367(5) . ?
N2 C4 1.279(6) . ?
N3 H3 0.8600 . ?
N3 C6 1.346(6) . ?
N4 C6 1.340(6) . ?
N4 C7 1.446(7) . ?
N4 C8 1.467(7) . ?
C1 H1 0.9300 . ?
C1 C2 1.371(7) . ?
C1 C2 1.371(7) 2_656 ?
C2 H2 0.9300 . ?
C2 C3 1.392(7) . ?
C3 C4 1.479(7) . ?
C4 C5 1.505(7) . ?
C5 H5A 0.9600 . ?
C5 H5B 0.9602 . ?
C5 H5C 0.9597 . ?
C7 H7A 0.9600 . ?
C7 H7B 0.9600 . ?
C7 H7C 0.9600 . ?
C8 H8A 0.9600 . ?
C8 H8B 0.9600 . ?
C8 H8C 0.9600 . ?
O1 H1A 0.8200 . ?
O1 C9 1.44(3) . ?
C9 H9A 0.9600 . ?
C9 H9B 0.9600 . ?
C9 H9C 0.9600 . ?
